data_1555689
loop_
_publ_author_name
'Ma, Donghui'
'Zhong, Zhuliang'
'Liu, Zaimin'
'Zhang, Mingjie'
'Xu, Shiyan'
'Xu, Dengyu'
'Song, Dengpeng'
'Xie, Xingang'
'She, Xuegong'

_publ_section_title
;
 Protecting-Group-Free Total Synthesis of (-)-Lycopodine via Phosphoric
 Acid Promoted Alkyne Aza-Prins Cyclization.
;
_journal_issue 17
_journal_name_full 'Organic letters'
_journal_page_first 4328
_journal_page_last 4331
_journal_paper_doi 10.1021/acs.orglett.6b02072
_journal_volume 18
_journal_year 2016
_chemical_absolute_configuration unk
_chemical_formula_moiety 'C13 H19 N O2'
_chemical_formula_sum 'C13 H19 N O2'
_chemical_formula_weight 221.29
_space_group_crystal_system monoclinic
_space_group_IT_number 4
_space_group_name_Hall 'P 2yb'
_space_group_name_H-M_alt 'P 1 21 1'
_atom_sites_solution_hydrogens geom
_atom_sites_solution_primary direct
_atom_sites_solution_secondary difmap
_audit_creation_date 2015-04-15
_audit_creation_method
;
Olex2 1.2
(compiled 2015.01.26 svn.r3150 for OlexSys, GUI svn.r4998)
;
_cell_angle_alpha 90.00
_cell_angle_beta 98.254(9)
_cell_angle_gamma 90.00
_cell_formula_units_Z 2
_cell_length_a 7.6484(7)
_cell_length_b 7.0465(6)
_cell_length_c 10.9071(9)
_cell_measurement_reflns_used 871
_cell_measurement_temperature 293.42(10)
_cell_measurement_theta_max 28.4850
_cell_measurement_theta_min 4.2060
_cell_volume 581.74(9)
_computing_cell_refinement
;
CrysAlisPro, Agilent Technologies,
Version 1.171.37.33 (release 27-03-2014 CrysAlis171 .NET)
(compiled Mar 27 2014,17:12:48)
;
_computing_data_collection
;
CrysAlisPro, Agilent Technologies,
Version 1.171.37.33 (release 27-03-2014 CrysAlis171 .NET)
(compiled Mar 27 2014,17:12:48)
;
_computing_data_reduction
;
CrysAlisPro, Agilent Technologies,
Version 1.171.37.33 (release 27-03-2014 CrysAlis171 .NET)
(compiled Mar 27 2014,17:12:48)
;
_computing_molecular_graphics 'Olex2 (Dolomanov et al., 2009)'
_computing_publication_material 'Olex2 (Dolomanov et al., 2009)'
_computing_structure_refinement 'ShelXL (Sheldrick, 2008)'
_computing_structure_solution 'ShelXS (Sheldrick, 2008)'
_diffrn_ambient_environment air
_diffrn_ambient_temperature 293.42(10)
_diffrn_detector 'CCD plate'
_diffrn_detector_area_resol_mean 16.0733
_diffrn_detector_type Eos
_diffrn_measured_fraction_theta_full 0.997
_diffrn_measured_fraction_theta_max 0.997
_diffrn_measurement_details
;
#__ type_ start__ end____ width___ exp.time_
  1 omega   -6.00   24.00   2.0000    3.0000
omega____ theta____ kappa____ phi______ frames
    -      -17.3041  -99.0000  150.0000 15

#__ type_ start__ end____ width___ exp.time_
  2 omega  -19.00   83.00   2.0000    3.0000
omega____ theta____ kappa____ phi______ frames
    -       20.7416    0.0000  -90.0000 51

#__ type_ start__ end____ width___ exp.time_
  3 omega  -23.00   53.00   2.0000    3.0000
omega____ theta____ kappa____ phi______ frames
    -       20.7416   19.0000    0.0000 38
;
_diffrn_measurement_device 'four-circle diffractometer'
_diffrn_measurement_device_type 'SuperNova, Dual, Cu at zero, Eos'
_diffrn_measurement_method '\w scans'
_diffrn_orient_matrix_UB_11 0.0128415000
_diffrn_orient_matrix_UB_12 -0.0550005000
_diffrn_orient_matrix_UB_13 0.0550134000
_diffrn_orient_matrix_UB_21 0.0928352000
_diffrn_orient_matrix_UB_22 0.0068502000
_diffrn_orient_matrix_UB_23 0.0015228000
_diffrn_orient_matrix_UB_31 0.0008722000
_diffrn_orient_matrix_UB_32 0.0840514000
_diffrn_orient_matrix_UB_33 0.0358492000
_diffrn_radiation_monochromator mirror
_diffrn_radiation_probe x-ray
_diffrn_radiation_type MoK\a
_diffrn_radiation_wavelength 0.71073
_diffrn_reflns_av_R_equivalents 0.0222
_diffrn_reflns_av_unetI/netI 0.0417
_diffrn_reflns_limit_h_max 9
_diffrn_reflns_limit_h_min -6
_diffrn_reflns_limit_k_max 5
_diffrn_reflns_limit_k_min -8
_diffrn_reflns_limit_l_max 13
_diffrn_reflns_limit_l_min -11
_diffrn_reflns_number 2152
_diffrn_reflns_theta_full 25.50
_diffrn_reflns_theta_max 26.01
_diffrn_reflns_theta_min 3.45
_diffrn_source 'SuperNova (Mo) X-ray Source'
_exptl_absorpt_coefficient_mu 0.085
_exptl_absorpt_correction_T_max 1.00000
_exptl_absorpt_correction_T_min 0.81188
_exptl_absorpt_correction_type multi-scan
_exptl_absorpt_process_details
;
CrysAlisPro, Agilent Technologies,
Version 1.171.37.33 (release 27-03-2014 CrysAlis171 .NET)
(compiled Mar 27 2014,17:12:48)
Empirical absorption correction using spherical harmonics,
 implemented in SCALE3 ABSPACK scaling algorithm.
;
_exptl_crystal_colour 'clear light colourless'
_exptl_crystal_colour_lustre clear
_exptl_crystal_colour_modifier light
_exptl_crystal_colour_primary colourless
_exptl_crystal_density_diffrn 1.263
_exptl_crystal_density_method 'not measured'
_exptl_crystal_description block
_exptl_crystal_F_000 240
_exptl_crystal_size_max 0.35
_exptl_crystal_size_mid 0.31
_exptl_crystal_size_min 0.28
_refine_diff_density_max 0.149
_refine_diff_density_min -0.182
_refine_diff_density_rms 0.045
_refine_ls_abs_structure_details 'Flack H D (1983), Acta Cryst. A39, 876-881'
_refine_ls_abs_structure_Flack 0.2(17)
_refine_ls_extinction_method none
_refine_ls_goodness_of_fit_ref 1.099
_refine_ls_hydrogen_treatment constr
_refine_ls_matrix_type full
_refine_ls_number_parameters 146
_refine_ls_number_reflns 1730
_refine_ls_number_restraints 1
_refine_ls_restrained_S_all 1.098
_refine_ls_R_factor_all 0.0469
_refine_ls_R_factor_gt 0.0417
_refine_ls_shift/su_max 0.000
_refine_ls_shift/su_mean 0.000
_refine_ls_structure_factor_coef Fsqd
_refine_ls_weighting_details 'calc w=1/[\s^2^(Fo^2^)+(0.0425P)^2^+0.0640P] where P=(Fo^2^+2Fc^2^)/3'
_refine_ls_weighting_scheme calc
_refine_ls_wR_factor_gt 0.0952
_refine_ls_wR_factor_ref 0.0995
_reflns_number_gt 1569
_reflns_number_total 1730
_reflns_threshold_expression >2sigma(I)
_cod_data_source_file ol6b02072_si_001.cif
_cod_data_source_block madh0410
_cod_original_cell_volume 581.75(9)
_cod_database_code 1555689
_reflns_odcompleteness_completeness 99.61
_reflns_odcompleteness_iscentric 1
_reflns_odcompleteness_theta 26.32
_olex2_refinement_description
;
1. Fixed Uiso
 At 1.2 times of:
  All C(H) groups, All C(H,H) groups, All N(H) groups
 At 1.5 times of:
  All C(H,H,H) groups
2.a Ternary CH refined with riding coordinates:
 C4(H4), C9(H9), C11(H11)
2.b Secondary CH2 refined with riding coordinates:
 C2(H2a,H2b), C3(H3a,H3b), C6(H6a,H6b), C8(H8a,H8b), C10(H10a,H10b), C12(H12a,
 H12b)
2.c Aromatic/amide H refined with riding coordinates:
 N1(H1)
2.d Idealised Me refined as rotating group:
 C13(H13a,H13b,H13c)
;
_olex2_date_sample_data_collection 2015-04-14
_olex2_submission_special_instructions 'No special instructions were received'

loop_
_space_group_symop_id
_space_group_symop_operation_xyz
1 'x, y, z'
2 '-x, y+1/2, -z'

loop_
_atom_site_label
_atom_site_type_symbol
_atom_site_fract_x
_atom_site_fract_y
_atom_site_fract_z
_atom_site_U_iso_or_equiv
_atom_site_adp_type
_atom_site_occupancy
_atom_site_calc_flag
_atom_site_refinement_flags_posn
O1 O 1.0819(2) 0.7175(2) 0.03307(15) 0.0328(4) Uani 1 d .
O2 O 0.8047(3) 0.2819(3) 0.51701(18) 0.0524(6) Uani 1 d .
N1 N 0.8901(2) 0.5432(3) 0.12370(17) 0.0230(4) Uani 1 d .
H1 H 0.9067 0.4511 0.0749 0.028 Uiso 1 calc R
C1 C 0.9773(3) 0.7044(4) 0.1100(2) 0.0258(5) Uani 1 d .
C2 C 0.9418(4) 0.8748(4) 0.1853(2) 0.0392(7) Uani 1 d .
H2A H 0.8896 0.9724 0.1288 0.047 Uiso 1 calc R
H2B H 1.0543 0.9230 0.2257 0.047 Uiso 1 calc R
C3 C 0.8216(3) 0.8453(4) 0.2843(2) 0.0318(6) Uani 1 d .
H3A H 0.8924 0.8075 0.3614 0.038 Uiso 1 calc R
H3B H 0.7635 0.9640 0.2986 0.038 Uiso 1 calc R
C4 C 0.6831(3) 0.6946(3) 0.2451(2) 0.0238(5) Uani 1 d .
H4 H 0.6105 0.7396 0.1693 0.029 Uiso 1 calc R
C5 C 0.7689(3) 0.5081(3) 0.2139(2) 0.0201(5) Uani 1 d .
C6 C 0.8759(3) 0.4219(4) 0.3321(2) 0.0273(5) Uani 1 d .
H6A H 0.9123 0.2947 0.3129 0.033 Uiso 1 calc R
H6B H 0.9822 0.4968 0.3541 0.033 Uiso 1 calc R
C7 C 0.7797(3) 0.4112(4) 0.4432(2) 0.0325(6) Uani 1 d .
C8 C 0.6603(4) 0.5753(4) 0.4612(2) 0.0366(7) Uani 1 d .
H8A H 0.7308 0.6768 0.5031 0.044 Uiso 1 calc R
H8B H 0.5763 0.5352 0.5146 0.044 Uiso 1 calc R
C9 C 0.5582(3) 0.6533(4) 0.3403(2) 0.0307(6) Uani 1 d .
H9 H 0.5019 0.7726 0.3590 0.037 Uiso 1 calc R
C10 C 0.4134(3) 0.5155(4) 0.2843(2) 0.0352(6) Uani 1 d .
H10A H 0.3376 0.4871 0.3460 0.042 Uiso 1 calc R
H10B H 0.3415 0.5771 0.2150 0.042 Uiso 1 calc R
C11 C 0.4852(3) 0.3297(4) 0.2394(2) 0.0285(6) Uani 1 d .
H11 H 0.5419 0.2597 0.3120 0.034 Uiso 1 calc R
C12 C 0.6255(3) 0.3710(3) 0.1557(2) 0.0256(6) Uani 1 d .
H12A H 0.6805 0.2526 0.1369 0.031 Uiso 1 calc R
H12B H 0.5681 0.4244 0.0782 0.031 Uiso 1 calc R
C13 C 0.3371(4) 0.2080(5) 0.1740(3) 0.0541(9) Uani 1 d .
H13A H 0.3851 0.0916 0.1474 0.081 Uiso 1 calc GR
H13B H 0.2781 0.2750 0.1032 0.081 Uiso 1 calc GR
H13C H 0.2543 0.1802 0.2298 0.081 Uiso 1 calc GR

loop_
_atom_site_aniso_label
_atom_site_aniso_U_11
_atom_site_aniso_U_22
_atom_site_aniso_U_33
_atom_site_aniso_U_23
_atom_site_aniso_U_13
_atom_site_aniso_U_12
O1 0.0331(9) 0.0342(10) 0.0352(9) 0.0065(9) 0.0192(8) -0.0018(8)
O2 0.0472(12) 0.0691(15) 0.0395(10) 0.0302(11) 0.0018(9) -0.0047(11)
N1 0.0258(10) 0.0223(11) 0.0236(9) -0.0018(9) 0.0125(8) -0.0009(9)
C1 0.0241(11) 0.0281(13) 0.0263(11) 0.0046(12) 0.0071(10) -0.0022(11)
C2 0.0527(17) 0.0274(15) 0.0418(15) -0.0046(13) 0.0214(13) -0.0121(13)
C3 0.0404(14) 0.0235(13) 0.0344(13) -0.0048(11) 0.0156(11) -0.0033(12)
C4 0.0271(11) 0.0214(12) 0.0238(11) 0.0006(11) 0.0074(9) 0.0038(10)
C5 0.0207(10) 0.0207(12) 0.0203(10) -0.0003(10) 0.0079(9) -0.0006(9)
C6 0.0211(11) 0.0290(13) 0.0317(13) 0.0055(11) 0.0035(10) -0.0007(11)
C7 0.0284(12) 0.0445(16) 0.0227(11) 0.0066(13) -0.0031(10) -0.0121(13)
C8 0.0466(16) 0.0427(17) 0.0235(12) -0.0078(12) 0.0156(12) -0.0155(13)
C9 0.0312(13) 0.0267(15) 0.0377(14) -0.0063(12) 0.0171(11) 0.0026(11)
C10 0.0227(12) 0.0451(17) 0.0408(14) -0.0002(14) 0.0144(11) 0.0015(12)
C11 0.0220(11) 0.0374(15) 0.0269(12) -0.0026(11) 0.0064(10) -0.0101(11)
C12 0.0270(12) 0.0259(14) 0.0244(11) -0.0042(11) 0.0055(9) -0.0051(11)
C13 0.0396(15) 0.073(2) 0.0513(17) -0.0172(18) 0.0105(14) -0.0293(16)

loop_
_atom_type_symbol
_atom_type_description
_atom_type_scat_dispersion_real
_atom_type_scat_dispersion_imag
_atom_type_scat_source
C C 0.0033 0.0016 'International Tables Vol C Tables 4.2.6.8 and 6.1.1.4'
H H 0.0000 0.0000 'International Tables Vol C Tables 4.2.6.8 and 6.1.1.4'
N N 0.0061 0.0033 'International Tables Vol C Tables 4.2.6.8 and 6.1.1.4'
O O 0.0106 0.0060 'International Tables Vol C Tables 4.2.6.8 and 6.1.1.4'

loop_
_geom_angle_atom_site_label_1
_geom_angle_atom_site_label_2
_geom_angle_atom_site_label_3
_geom_angle
C1 N1 H1 116.9
C1 N1 C5 126.25(19)
C5 N1 H1 116.9
O1 C1 N1 121.2(2)
O1 C1 C2 119.6(2)
N1 C1 C2 119.14(19)
C1 C2 H2A 108.1
C1 C2 H2B 108.1
C1 C2 C3 116.8(2)
H2A C2 H2B 107.3
C3 C2 H2A 108.1
C3 C2 H2B 108.1
C2 C3 H3A 109.4
C2 C3 H3B 109.4
H3A C3 H3B 108.0
C4 C3 C2 111.24(19)
C4 C3 H3A 109.4
C4 C3 H3B 109.4
C3 C4 H4 107.4
C3 C4 C5 111.07(18)
C3 C4 C9 114.77(19)
C5 C4 H4 107.4
C5 C4 C9 108.41(19)
C9 C4 H4 107.4
N1 C5 C4 109.74(18)
N1 C5 C6 108.35(17)
N1 C5 C12 108.21(17)
C4 C5 C6 110.16(18)
C4 C5 C12 109.28(18)
C12 C5 C6 111.07(18)
C5 C6 H6A 108.4
C5 C6 H6B 108.4
H6A C6 H6B 107.5
C7 C6 C5 115.34(19)
C7 C6 H6A 108.4
C7 C6 H6B 108.4
O2 C7 C6 121.5(3)
O2 C7 C8 122.2(2)
C8 C7 C6 116.2(2)
C7 C8 H8A 108.7
C7 C8 H8B 108.7
C7 C8 C9 114.0(2)
H8A C8 H8B 107.6
C9 C8 H8A 108.7
C9 C8 H8B 108.7
C4 C9 H9 108.2
C8 C9 C4 111.1(2)
C8 C9 H9 108.2
C10 C9 C4 109.54(19)
C10 C9 C8 111.4(2)
C10 C9 H9 108.2
C9 C10 H10A 108.9
C9 C10 H10B 108.9
H10A C10 H10B 107.7
C11 C10 C9 113.47(19)
C11 C10 H10A 108.9
C11 C10 H10B 108.9
C10 C11 H11 108.1
C10 C11 C12 110.0(2)
C12 C11 H11 108.1
C13 C11 C10 110.9(2)
C13 C11 H11 108.1
C13 C11 C12 111.50(19)
C5 C12 C11 113.20(18)
C5 C12 H12A 108.9
C5 C12 H12B 108.9
C11 C12 H12A 108.9
C11 C12 H12B 108.9
H12A C12 H12B 107.8
C11 C13 H13A 109.5
C11 C13 H13B 109.5
C11 C13 H13C 109.5
H13A C13 H13B 109.5
H13A C13 H13C 109.5
H13B C13 H13C 109.5

loop_
_geom_bond_atom_site_label_1
_geom_bond_atom_site_label_2
_geom_bond_distance
O1 C1 1.244(3)
O2 C7 1.212(3)
N1 H1 0.8600
N1 C1 1.337(3)
N1 C5 1.466(3)
C1 C2 1.501(4)
C2 H2A 0.9700
C2 H2B 0.9700
C2 C3 1.530(3)
C3 H3A 0.9700
C3 H3B 0.9700
C3 C4 1.517(3)
C4 H4 0.9800
C4 C5 1.529(3)
C4 C9 1.536(3)
C5 C6 1.549(3)
C5 C12 1.530(3)
C6 H6A 0.9700
C6 H6B 0.9700
C6 C7 1.508(3)
C7 C8 1.503(4)
C8 H8A 0.9700
C8 H8B 0.9700
C8 C9 1.535(3)
C9 H9 0.9800
C9 C10 1.532(4)
C10 H10A 0.9700
C10 H10B 0.9700
C10 C11 1.527(4)
C11 H11 0.9800
C11 C12 1.533(3)
C11 C13 1.515(3)
C12 H12A 0.9700
C12 H12B 0.9700
C13 H13A 0.9600
C13 H13B 0.9600
C13 H13C 0.9600

loop_
_geom_torsion_atom_site_label_1
_geom_torsion_atom_site_label_2
_geom_torsion_atom_site_label_3
_geom_torsion_atom_site_label_4
_geom_torsion
O1 C1 C2 C3 -176.0(2)
O2 C7 C8 C9 -145.2(2)
N1 C1 C2 C3 6.7(3)
N1 C5 C6 C7 168.9(2)
N1 C5 C12 C11 -177.52(19)
C1 N1 C5 C4 28.2(3)
C1 N1 C5 C6 -92.1(3)
C1 N1 C5 C12 147.4(2)
C1 C2 C3 C4 -32.2(3)
C2 C3 C4 C5 55.6(3)
C2 C3 C4 C9 179.0(2)
C3 C4 C5 N1 -52.6(2)
C3 C4 C5 C6 66.6(2)
C3 C4 C5 C12 -171.12(19)
C3 C4 C9 C8 -62.5(3)
C3 C4 C9 C10 173.9(2)
C4 C5 C6 C7 48.8(3)
C4 C5 C12 C11 -58.1(2)
C4 C9 C10 C11 56.7(3)
C5 N1 C1 O1 177.6(2)
C5 N1 C1 C2 -5.1(3)
C5 C4 C9 C8 62.3(2)
C5 C4 C9 C10 -61.3(2)
C5 C6 C7 O2 145.9(2)
C5 C6 C7 C8 -37.7(3)
C6 C5 C12 C11 63.7(2)
C6 C7 C8 C9 38.4(3)
C7 C8 C9 C4 -51.0(3)
C7 C8 C9 C10 71.5(3)
C8 C9 C10 C11 -66.6(3)
C9 C4 C5 N1 -179.59(17)
C9 C4 C5 C6 -60.4(2)
C9 C4 C5 C12 61.9(2)
C9 C10 C11 C12 -50.6(3)
C9 C10 C11 C13 -174.5(2)
C10 C11 C12 C5 51.3(3)
C12 C5 C6 C7 -72.4(3)
C13 C11 C12 C5 174.8(2)
